data_7238963
loop_
_publ_author_name
'\<Simunekov\'a, M\'aria'
'Prodius, Denis'
'Mereacre, Valeriu'
'Schwendt, Peter'
'Turta, Constantin'
'Bettinelli, Marco'
'Speghini, Adolfo'
'Lan, Yanhua'
'Anson, Christopher E.'
'Powell, Annie K.'

_publ_section_title
;
 Tetradecanuclear lanthanide-vanadium &#x201C;nanochocolates&#x201D;:
 catalytically-active cationic heteropolyoxovanadium clusters
;
_journal_issue 18
_journal_name_full 'RSC Advances'
_journal_page_first 6299
_journal_paper_doi 10.1039/c3ra40385h
_journal_volume 3
_journal_year 2013
_chemical_formula_moiety 'H16 Cl Dy2 O40 V12, Cl, 18(C4 H8 O)'
_chemical_formula_sum 'C72 H160 Cl2 Dy2 O58 V12'
_chemical_formula_weight 2961.18
_space_group_IT_number 141
_space_group_name_Hall '-I 4bd 2'
_space_group_name_H-M_alt 'I 41/a m d :2'
_symmetry_cell_setting tetragonal
_symmetry_space_group_name_Hall '-I 4bd 2'
_symmetry_space_group_name_H-M 'I 41/a m d :2'
_atom_sites_solution_hydrogens geom
_atom_sites_solution_primary direct
_atom_sites_solution_secondary difmap
_audit_creation_method SHELXL-97
_cell_angle_alpha 90.00
_cell_angle_beta 90.00
_cell_angle_gamma 90.00
_cell_formula_units_Z 4
_cell_length_a 22.833(2)
_cell_length_b 22.833(2)
_cell_length_c 25.201(3)
_cell_measurement_reflns_used 6757
_cell_measurement_temperature 150(2)
_cell_measurement_theta_max 24.64
_cell_measurement_theta_min 2.04
_cell_volume 13138(2)
_computing_cell_refinement 'X-Area 1.38 (Stoe & Cie GmbH, 2006)'
_computing_data_collection 'WinXpose 1.6.8 (Stoe & Cie GmbH, 2004)'
_computing_data_reduction 'X-Area 1.38 (Stoe & Cie GmbH, 2006)'
_computing_molecular_graphics 'Diamond 2.1 (Crystal Impact, 1998)'
_computing_publication_material 'SHELXTL 6.14 (BrukerAXS Inc., 2003)'
_computing_structure_refinement 'SHELXTL 6.14 (BrukerAXS Inc., 2003)'
_computing_structure_solution 'SHELXTL 6.14 (BrukerAXS Inc., 2003)'
_diffrn_ambient_temperature 150(2)
_diffrn_detector_area_resol_mean 6.667
_diffrn_measured_fraction_theta_full 0.911
_diffrn_measured_fraction_theta_max 0.911
_diffrn_measurement_device_type 'Stoe IPDS II'
_diffrn_measurement_method 'area detector'
_diffrn_radiation_monochromator graphite
_diffrn_radiation_source 'rotating anode'
_diffrn_radiation_type MoK\a
_diffrn_radiation_wavelength 0.71073
_diffrn_reflns_av_R_equivalents 0.0570
_diffrn_reflns_av_sigmaI/netI 0.0416
_diffrn_reflns_limit_h_max 25
_diffrn_reflns_limit_h_min -16
_diffrn_reflns_limit_k_max 25
_diffrn_reflns_limit_k_min -17
_diffrn_reflns_limit_l_max 25
_diffrn_reflns_limit_l_min -28
_diffrn_reflns_number 10729
_diffrn_reflns_theta_full 23.25
_diffrn_reflns_theta_max 23.26
_diffrn_reflns_theta_min 2.15
_exptl_absorpt_coefficient_mu 2.051
_exptl_absorpt_correction_T_max 0.663
_exptl_absorpt_correction_T_min 0.621
_exptl_absorpt_correction_type multi-scan
_exptl_absorpt_process_details
;
XPREP in SHELXTL 6.14 (BrukerAXS Inc., 2003)
;
_exptl_crystal_colour yellow
_exptl_crystal_density_diffrn 1.497
_exptl_crystal_density_method 'not measured'
_exptl_crystal_description block
_exptl_crystal_F_000 5992
_exptl_crystal_size_max 0.27
_exptl_crystal_size_mid 0.25
_exptl_crystal_size_min 0.23
_platon_squeeze_details
;
Spek, A.L. (2003), J.Appl.Cryst. 36, 7-13
;
_refine_diff_density_max 1.023
_refine_diff_density_min -0.832
_refine_diff_density_rms 0.119
_refine_ls_extinction_method none
_refine_ls_goodness_of_fit_ref 1.057
_refine_ls_hydrogen_treatment mixed
_refine_ls_matrix_type full
_refine_ls_number_parameters 151
_refine_ls_number_reflns 2284
_refine_ls_number_restraints 77
_refine_ls_restrained_S_all 1.074
_refine_ls_R_factor_all 0.0918
_refine_ls_R_factor_gt 0.0694
_refine_ls_shift/su_max 0.000
_refine_ls_shift/su_mean 0.000
_refine_ls_structure_factor_coef Fsqd
_refine_ls_weighting_details 'calc w=1/[\s^2^(Fo^2^)+(0.1327P)^2^+0.0000P] where P=(Fo^2^+2Fc^2^)/3'
_refine_ls_weighting_scheme calc
_refine_ls_wR_factor_gt 0.1871
_refine_ls_wR_factor_ref 0.2008
_reflns_number_gt 1642
_reflns_number_total 2284
_reflns_threshold_expression >2sigma(I)
_cod_data_source_file c3ra40385h.txt
_cod_data_source_block m_vdybrs2
_cod_original_cell_volume 13138(3)
_cod_original_sg_symbol_H-M 'I 41/a m d'
_cod_database_code 7238963

loop_
_symmetry_equiv_pos_as_xyz
'x, y, z'
'-x+1/2, -y, z+1/2'
'-y+1/4, x+3/4, z+1/4'
'y+1/4, -x+1/4, z+3/4'
'-x+1/2, y, -z+1/2'
'x, -y, -z'
'y+1/4, x+3/4, -z+1/4'
'-y+1/4, -x+1/4, -z+3/4'
'x+1/2, y+1/2, z+1/2'
'-x+1, -y+1/2, z+1'
'-y+3/4, x+5/4, z+3/4'
'y+3/4, -x+3/4, z+5/4'
'-x+1, y+1/2, -z+1'
'x+1/2, -y+1/2, -z+1/2'
'y+3/4, x+5/4, -z+3/4'
'-y+3/4, -x+3/4, -z+5/4'
'-x, -y, -z'
'x-1/2, y, -z-1/2'
'y-1/4, -x-3/4, -z-1/4'
'-y-1/4, x-1/4, -z-3/4'
'x-1/2, -y, z-1/2'
'-x, y, z'
'-y-1/4, -x-3/4, z-1/4'
'y-1/4, x-1/4, z-3/4'
'-x+1/2, -y+1/2, -z+1/2'
'x, y+1/2, -z'
'y+1/4, -x-1/4, -z+1/4'
'-y+1/4, x+1/4, -z-1/4'
'x, -y+1/2, z'
'-x+1/2, y+1/2, z+1/2'
'-y+1/4, -x-1/4, z+1/4'
'y+1/4, x+1/4, z-1/4'

loop_
_atom_site_label
_atom_site_type_symbol
_atom_site_fract_x
_atom_site_fract_y
_atom_site_fract_z
_atom_site_U_iso_or_equiv
_atom_site_adp_type
_atom_site_occupancy
_atom_site_symmetry_multiplicity
_atom_site_calc_flag
_atom_site_refinement_flags
_atom_site_disorder_assembly
_atom_site_disorder_group
Dy1 Dy 0.5000 0.2500 0.47223(3) 0.0787(4) Uani 1 4 d S . .
V1 V 0.5000 0.36900(10) 0.55347(9) 0.0783(7) Uani 1 2 d S . .
V2 V 0.61543(8) 0.32211(8) 0.57162(6) 0.0788(5) Uani 1 1 d . . .
O1 O 0.5000 0.4279(4) 0.5211(4) 0.096(3) Uani 1 2 d S . .
O2 O 0.6650(3) 0.3636(3) 0.5505(3) 0.093(2) Uani 1 1 d . . .
O3 O 0.5556(3) 0.3200(3) 0.5225(2) 0.0760(16) Uani 1 1 d . . .
O4 O 0.5587(3) 0.3784(3) 0.6044(2) 0.0746(15) Uani 1 1 d . . .
O5 O 0.6424(4) 0.2500 0.5570(3) 0.079(2) Uani 1 2 d S . .
O6 O 0.5933(5) 0.2500 0.4281(4) 0.099(3) Uani 1 2 d SD . .
H61 H 0.626(5) 0.2500 0.448(6) 0.149 Uiso 1 2 d SD . .
H62 H 0.598(8) 0.231(10) 0.396(5) 0.149 Uiso 0.50 1 d PD . .
O7 O 0.5000 0.3292(5) 0.4123(4) 0.095(3) Uani 1 2 d SD . .
H7 H 0.5331(9) 0.345(5) 0.396(4) 0.143 Uiso 1 1 d D . .
Cl1 Cl 0.5000 0.2500 0.6250 0.0758(15) Uani 1 8 d S . .
Cl2A Cl 0.4550(14) 0.2950(14) 0.1250 0.109(9) Uiso 0.125 2 d SP A 1
Cl2B Cl 0.4834(11) 0.2666(11) 0.1250 0.118(12) Uiso 0.125 2 d SP . 2
O11A O 0.5846(8) 0.4064(9) 0.3956(7) 0.111(6) Uiso 0.50 1 d PDU B 1
O11B O 0.5975(12) 0.3903(13) 0.3805(9) 0.152(9) Uiso 0.50 1 d PDU B 2
C11 C 0.6413(9) 0.3950(12) 0.4211(10) 0.221(10) Uiso 1 1 d DU . .
H11A H 0.6649 0.3691 0.3979 0.266 Uiso 0.50 1 calc PR B 1
H11B H 0.6346 0.3741 0.4550 0.266 Uiso 0.50 1 calc PR B 1
H11C H 0.6813 0.4016 0.4071 0.266 Uiso 0.50 1 d PR B 2
H11D H 0.6414 0.3623 0.4469 0.266 Uiso 0.50 1 d PR B 2
C12A C 0.6752(15) 0.4503(13) 0.4318(14) 0.157(10) Uiso 0.50 1 d PDU B 1
H12A H 0.6879 0.4529 0.4693 0.189 Uiso 0.50 1 calc PR B 1
H12B H 0.7097 0.4540 0.4082 0.189 Uiso 0.50 1 calc PR B 1
C13A C 0.6295(13) 0.4943(16) 0.4190(16) 0.150(11) Uiso 0.50 1 d PDU B 1
H13A H 0.6239 0.5200 0.4502 0.180 Uiso 0.50 1 calc PR B 1
H13B H 0.6437 0.5191 0.3894 0.180 Uiso 0.50 1 calc PR B 1
C14A C 0.5731(12) 0.4699(11) 0.4042(12) 0.130(8) Uiso 0.50 1 d PDU B 1
H14A H 0.5582 0.4885 0.3714 0.156 Uiso 0.50 1 calc PR B 1
H14B H 0.5440 0.4757 0.4329 0.156 Uiso 0.50 1 calc PR B 1
C12B C 0.616(2) 0.4527(15) 0.4406(14) 0.184(12) Uiso 0.50 1 d PDU B 2
H12C H 0.5729 0.4537 0.4412 0.220 Uiso 0.50 1 calc PR B 2
H12D H 0.6325 0.4656 0.4751 0.220 Uiso 0.50 1 calc PR B 2
C13B C 0.6424(18) 0.484(2) 0.3937(15) 0.174(13) Uiso 0.50 1 d PDU B 2
H13C H 0.6397 0.5274 0.3945 0.209 Uiso 0.50 1 calc PR B 2
H13D H 0.6815 0.4701 0.3822 0.209 Uiso 0.50 1 calc PR B 2
C14B C 0.5911(18) 0.4530(14) 0.3697(14) 0.166(11) Uiso 0.50 1 d PDU B 2
H14C H 0.5542 0.4677 0.3855 0.199 Uiso 0.50 1 calc PR B 2
H14D H 0.5899 0.4599 0.3310 0.199 Uiso 0.50 1 calc PR B 2
O21 O 0.7137(8) 0.2500 0.4401(6) 0.163(5) Uiso 1 2 d SDU . .
C21 C 0.7573(14) 0.268(2) 0.4803(10) 0.209(16) Uiso 0.50 1 d PDU . .
H21A H 0.7415 0.2623 0.5166 0.251 Uiso 0.50 1 calc PR . .
H21B H 0.7678 0.3097 0.4758 0.251 Uiso 0.50 1 calc PR . .
C22 C 0.8096(15) 0.230(3) 0.4716(15) 0.29(2) Uiso 0.50 1 d PDU . .
H22A H 0.8460 0.2533 0.4727 0.349 Uiso 0.50 1 calc PR . .
H22B H 0.8119 0.1992 0.4994 0.349 Uiso 0.50 1 calc PR . .
C23 C 0.8024(18) 0.202(2) 0.4185(18) 0.32(3) Uiso 0.50 1 d PDU . .
H23A H 0.7974 0.1594 0.4220 0.379 Uiso 0.50 1 calc PR . .
H23B H 0.8373 0.2100 0.3962 0.379 Uiso 0.50 1 calc PR . .
C24 C 0.7492(15) 0.229(2) 0.3940(9) 0.244(18) Uiso 0.50 1 d PDU . .
H24A H 0.7272 0.1996 0.3731 0.292 Uiso 0.50 1 calc PR . .
H24B H 0.7600 0.2620 0.3704 0.292 Uiso 0.50 1 calc PR . .
O31 O 0.6042(12) 0.2500 0.3227(8) 0.212(8) Uiso 1 2 d SDU . .
C31 C 0.631(2) 0.1983(4) 0.2951(12) 0.48(3) Uiso 1 1 d DU . .
H31A H 0.6055 0.1633 0.2986 0.578 Uiso 1 1 calc R . .
H31B H 0.6700 0.1892 0.3098 0.578 Uiso 1 1 calc R . .
C32 C 0.635(3) 0.2176(4) 0.2373(12) 0.59(4) Uiso 1 1 d DU . .
H32A H 0.6718 0.2025 0.2212 0.705 Uiso 1 1 calc R . .
H32B H 0.6015 0.2025 0.2168 0.705 Uiso 1 1 calc R . .

loop_
_atom_site_aniso_label
_atom_site_aniso_U_11
_atom_site_aniso_U_22
_atom_site_aniso_U_33
_atom_site_aniso_U_23
_atom_site_aniso_U_13
_atom_site_aniso_U_12
Dy1 0.0766(7) 0.0688(6) 0.0907(6) 0.000 0.000 0.000
V1 0.0769(16) 0.0607(14) 0.0974(14) 0.0060(10) 0.000 0.000
V2 0.0661(11) 0.0703(11) 0.1002(10) 0.0022(7) 0.0060(7) -0.0071(9)
O1 0.104(8) 0.070(6) 0.115(6) 0.024(5) 0.000 0.000
O2 0.076(5) 0.088(5) 0.116(4) 0.006(3) 0.014(3) -0.018(4)
O3 0.070(4) 0.062(4) 0.096(3) 0.000(3) 0.003(3) -0.004(3)
O4 0.067(4) 0.061(4) 0.096(3) 0.001(3) 0.001(3) -0.003(3)
O5 0.060(5) 0.077(6) 0.099(5) 0.000 0.006(4) 0.000
O6 0.074(7) 0.103(8) 0.121(7) 0.000 0.010(5) 0.000
O7 0.097(8) 0.087(7) 0.103(6) 0.012(5) 0.000 0.000
Cl1 0.069(2) 0.069(2) 0.090(3) 0.000 0.000 0.000

loop_
_atom_type_symbol
_atom_type_description
_atom_type_scat_dispersion_real
_atom_type_scat_dispersion_imag
_atom_type_scat_source
C C 0.0033 0.0016 'International Tables Vol C Tables 4.2.6.8 and 6.1.1.4'
H H 0.0000 0.0000 'International Tables Vol C Tables 4.2.6.8 and 6.1.1.4'
O O 0.0106 0.0060 'International Tables Vol C Tables 4.2.6.8 and 6.1.1.4'
V V 0.3005 0.5294 'International Tables Vol C Tables 4.2.6.8 and 6.1.1.4'
Cl Cl 0.1484 0.1585 'International Tables Vol C Tables 4.2.6.8 and 6.1.1.4'
Dy Dy -0.1892 4.4098 'International Tables Vol C Tables 4.2.6.8 and 6.1.1.4'

loop_
_geom_angle_atom_site_label_1
_geom_angle_atom_site_label_2
_geom_angle_atom_site_label_3
_geom_angle
_geom_angle_site_symmetry_1
_geom_angle_site_symmetry_3
O7 Dy1 O7 100.2(5) 10_554 .
O7 Dy1 O3 80.1(3) 10_554 29
O7 Dy1 O3 148.08(15) . 29
O7 Dy1 O3 148.07(15) 10_554 .
O7 Dy1 O3 80.1(3) . .
O3 Dy1 O3 83.4(3) 29 .
O7 Dy1 O3 80.1(3) 10_554 10_554
O7 Dy1 O3 148.07(15) . 10_554
O3 Dy1 O3 63.8(3) 29 10_554
O3 Dy1 O3 116.4(3) . 10_554
O7 Dy1 O3 148.07(15) 10_554 22_655
O7 Dy1 O3 80.1(3) . 22_655
O3 Dy1 O3 116.4(3) 29 22_655
O3 Dy1 O3 63.8(3) . 22_655
O3 Dy1 O3 83.4(3) 10_554 22_655
O7 Dy1 O6 72.72(19) 10_554 10_554
O7 Dy1 O6 72.73(19) . 10_554
O3 Dy1 O6 135.43(17) 29 10_554
O3 Dy1 O6 135.44(17) . 10_554
O3 Dy1 O6 77.0(2) 10_554 10_554
O3 Dy1 O6 77.0(2) 22_655 10_554
O7 Dy1 O6 72.73(19) 10_554 .
O7 Dy1 O6 72.73(19) . .
O3 Dy1 O6 77.0(2) 29 .
O3 Dy1 O6 77.0(2) . .
O3 Dy1 O6 135.44(17) 10_554 .
O3 Dy1 O6 135.44(17) 22_655 .
O6 Dy1 O6 124.8(5) 10_554 .
O7 Dy1 V1 76.9(3) 10_554 10_554
O1 V1 O3 107.2(3) . .
O1 V1 O3 107.2(3) . 22_655
O3 V1 O3 85.8(4) . 22_655
O1 V1 O4 104.9(3) . .
O3 V1 O4 82.5(3) . .
O3 V1 O4 147.7(3) 22_655 .
O1 V1 O4 104.9(3) . 22_655
O3 V1 O4 147.7(3) . 22_655
O3 V1 O4 82.5(3) 22_655 22_655
O4 V1 O4 91.7(4) . 22_655
O2 V2 O5 103.6(4) . .
O2 V2 O3 108.8(3) . .
O5 V2 O3 95.3(3) . .
O2 V2 O4 108.4(3) . 7_546
O5 V2 O4 90.0(3) . 7_546
O3 V2 O4 139.9(3) . 7_546
O2 V2 O4 102.7(3) . .
O5 V2 O4 153.5(3) . .
O3 V2 O4 79.3(3) . .
O4 V2 O4 78.5(3) 7_546 .
V2 O3 V1 102.0(3) . .
V2 O3 Dy1 139.7(3) . .
V1 O3 Dy1 105.1(3) . .
V1 O4 V2 140.1(4) . 7_546
V1 O4 V2 96.1(3) . .
V2 O4 V2 101.5(3) 7_546 .
V2 O5 V2 132.9(5) 29 .
Dy1 O6 H61 118(10) . .
Dy1 O6 H62 121(10) . .
H61 O6 H62 113(7) . .
H7 O7 Dy1 125(4) 22_655 .
H7 O7 H7 108(7) 22_655 .
Dy1 O7 H7 125(4) . .
C11 O11A C14A 105(2) . .
C11 O11B C14B 97(2) . .
O11A C11 C12A 112(2) . .
O11B C11 C12B 92(3) . .
O11A C11 H11A 109.1 . .
C12A C11 H11A 109.1 . .
O11A C11 H11B 109.1 . .
C12A C11 H11B 109.1 . .
H11A C11 H11B 107.8 . .
O11B C11 H11C 113.7 . .
C12B C11 H11C 109.2 . .
O11B C11 H11D 114.6 . .
C12B C11 H11D 116.2 . .
H11C C11 H11D 110.3 . .
C13A C12A C11 100(3) . .
C13A C12A H12A 111.9 . .
C11 C12A H12A 111.9 . .
C13A C12A H12B 111.9 . .
C11 C12A H12B 111.9 . .
H12A C12A H12B 109.6 . .
C14A C13A C12A 115(3) . .
C14A C13A H13A 108.5 . .
C12A C13A H13A 108.5 . .
C14A C13A H13B 108.5 . .
C12A C13A H13B 108.5 . .
H13A C13A H13B 107.5 . .
C13A C14A O11A 105(2) . .
C13A C14A H14A 110.8 . .
O11A C14A H14A 110.8 . .
C13A C14A H14B 110.8 . .
O11A C14A H14B 110.8 . .
H14A C14A H14B 108.9 . .
C13B C12B C11 91(3) . .
C13B C12B H12C 113.6 . .
C11 C12B H12C 113.6 . .
C13B C12B H12D 113.6 . .
C11 C12B H12D 113.6 . .
H12C C12B H12D 110.8 . .
C14B C13B H13C 115.7 . .
C12B C13B H13C 115.7 . .
C14B C13B H13D 115.7 . .
C12B C13B H13D 115.7 . .
H13C C13B H13D 112.7 . .
O11B C14B C13B 108(3) . .
O11B C14B H14C 110.1 . .
C13B C14B H14C 110.1 . .
O11B C14B H14D 110.1 . .
C13B C14B H14D 110.1 . .
H14C C14B H14D 108.4 . .
C21 O21 C24 104.9(13) . .
O21 C21 C22 105.9(11) . .
O21 C21 H21A 110.6 . .
C22 C21 H21A 110.6 . .
O21 C21 H21B 110.6 . .
C22 C21 H21B 110.6 . .
H21A C21 H21B 108.7 . .
C23 C22 C21 106.9(9) . .
C23 C22 H22A 110.4 . .
C21 C22 H22A 110.4 . .
C23 C22 H22B 110.4 . .
C21 C22 H22B 110.4 . .
H22A C22 H22B 108.6 . .
C22 C23 C24 106.9(11) . .
C22 C23 H23A 110.3 . .
C24 C23 H23A 110.3 . .
C22 C23 H23B 110.3 . .
C24 C23 H23B 110.3 . .
H23A C23 H23B 108.6 . .
C23 C24 O21 104.5(13) . .
C23 C24 H24A 110.9 . .
O21 C24 H24A 110.9 . .
C23 C24 H24B 110.9 . .
O21 C24 H24B 110.9 . .
H24A C24 H24B 108.9 . .
C31 O31 C31 104.0(19) . 29
O31 C31 C32 104.0(13) . .
O31 C31 H31A 111.0 . .
C32 C31 H31A 111.0 . .
O31 C31 H31B 111.0 . .
C32 C31 H31B 111.0 . .
H31A C31 H31B 109.0 . .
C32 C32 C31 106.8(5) 29 .
C32 C32 H32A 110.4 29 .
C31 C32 H32A 110.4 . .
C32 C32 H32B 110.4 29 .
C31 C32 H32B 110.4 . .
H32A C32 H32B 108.6 . .

loop_
_geom_bond_atom_site_label_1
_geom_bond_atom_site_label_2
_geom_bond_distance
_geom_bond_site_symmetry_2
Dy1 O7 2.357(10) 10_554
Dy1 O7 2.357(10) .
Dy1 O3 2.401(6) 29
Dy1 O3 2.401(6) .
Dy1 O3 2.401(6) 10_554
Dy1 O3 2.401(6) 22_655
Dy1 O6 2.405(10) 10_554
Dy1 O6 2.405(10) .
Dy1 V1 3.402(2) 10_554
Dy1 V1 3.402(2) .
V1 O1 1.572(9) .
V1 O3 1.863(6) .
V1 O3 1.863(6) 22_655
V1 O4 1.869(6) .
V1 O4 1.869(6) 22_655
V1 V2 2.881(2) .
V1 V2 2.881(2) 22_655
V2 O2 1.570(7) .
V2 O5 1.796(4) .
V2 O3 1.845(6) .
V2 O4 1.912(6) 7_546
V2 O4 2.003(7) .
V2 V2 3.033(3) 7_546
O4 V2 1.912(6) 7_546
O5 V2 1.796(4) 29
O6 H61 0.90(4) .
O6 H62 0.92(4) .
O7 H7 0.93(4) 22_655
O7 H7 0.93(4) .
O11A C11 1.469(18) .
O11A C14A 1.489(18) .
O11B C11 1.433(18) .
O11B C14B 1.463(19) .
C11 C12A 1.507(19) .
C11 C12B 1.52(2) .
C11 H11A 0.9900 .
C11 H11B 0.9900 .
C11 H11C 0.9899 .
C11 H11D 0.9899 .
C12A C13A 1.485(19) .
C12A H11C 1.2811 .
C12A H12A 0.9900 .
C12A H12B 0.9900 .
C13A C14A 1.451(19) .
C13A H13A 0.9900 .
C13A H13B 0.9900 .
C14A H14A 0.9900 .
C14A H14B 0.9900 .
C12B C13B 1.51(2) .
C12B H12C 0.9900 .
C12B H12D 0.9900 .
C13B C14B 1.50(2) .
C13B H13C 0.9900 .
C13B H13D 0.9900 .
C14B H14C 0.9900 .
C14B H14D 0.9900 .
O21 C21 1.479(18) .
O21 C24 1.496(18) .
C21 C22 1.497(19) .
C21 H21A 0.9900 .
C21 H21B 0.9900 .
C22 C23 1.486(18) .
C22 H22A 0.9900 .
C22 H22B 0.9900 .
C23 C24 1.493(19) .
C23 H23A 0.9900 .
C23 H23B 0.9900 .
C24 H24A 0.9900 .
C24 H24B 0.9900 .
O31 C31 1.499(18) .
O31 C31 1.499(18) 29
C31 C32 1.524(17) .
C31 H31A 0.9900 .
C31 H31B 0.9900 .
C32 C32 1.481(19) 29
C32 H32A 0.9900 .
C32 H32B 0.9900 .

loop_
_platon_squeeze_void_nr
_platon_squeeze_void_average_x
_platon_squeeze_void_average_y
_platon_squeeze_void_average_z
_platon_squeeze_void_volume
_platon_squeeze_void_count_electrons
_platon_squeeze_void_content
1 0.250 0.000 0.529 649 68 '2 THF (= 80 e)'
2 0.250 0.500 0.528 649 68 '2 THF (= 80 e)'
3 0.750 0.000 0.970 649 68 '2 THF (= 80 e)'
4 0.750 0.500 0.972 649 68 '2 THF (= 80 e)'
